data_4517154
loop_
_publ_author_name
'Xiao, Hui'
'Zhang, Xu'
'Wang, Jin-Yun'
'Zhang, Li-Yi'
'Zhang, Qian-Chong'
'Chen, Zhong-Ning'

_publ_section_title
;
 Enhancing Phosphorescence through Rigidifying the Conformation to Achieve
 High-Efficiency OLEDs by Modified PEDOT.
;
_journal_name_full 'ACS applied materials &amp; interfaces'
_journal_paper_doi 10.1021/acsami.9b15807
_journal_year 2019
_chemical_formula_sum 'C117 H102 Au Cl O4 P6 Pt2'
_chemical_formula_weight 2380.40
_space_group_crystal_system monoclinic
_space_group_IT_number 4
_space_group_name_Hall 'P 2yb'
_space_group_name_H-M_alt 'P 1 21 1'
_atom_sites_solution_hydrogens geom
_audit_creation_method SHELXL-2016/6
_cell_angle_alpha 90
_cell_angle_beta 94.562(5)
_cell_angle_gamma 90
_cell_formula_units_Z 2
_cell_length_a 13.1861(9)
_cell_length_b 20.9038(13)
_cell_length_c 18.7818(11)
_cell_measurement_reflns_used 16601
_cell_measurement_temperature 293(2)
_cell_measurement_theta_max 27.5281
_cell_measurement_theta_min 2.0634
_cell_volume 5160.6(6)
_computing_structure_refinement 'SHELXL-2016/6 (Sheldrick, 2016)'
_diffrn_ambient_temperature 293(2)
_diffrn_measured_fraction_theta_full 0.979
_diffrn_measured_fraction_theta_max 0.979
_diffrn_measurement_device_type Saturn724
_diffrn_radiation_type MoK\a
_diffrn_radiation_wavelength 0.71073
_diffrn_reflns_av_R_equivalents 0.0308
_diffrn_reflns_av_unetI/netI 0.0643
_diffrn_reflns_Laue_measured_fraction_full 0.979
_diffrn_reflns_Laue_measured_fraction_max 0.979
_diffrn_reflns_limit_h_max 15
_diffrn_reflns_limit_h_min -15
_diffrn_reflns_limit_k_max 24
_diffrn_reflns_limit_k_min -24
_diffrn_reflns_limit_l_max 22
_diffrn_reflns_limit_l_min -22
_diffrn_reflns_number 36882
_diffrn_reflns_point_group_measured_fraction_full 0.941
_diffrn_reflns_point_group_measured_fraction_max 0.941
_diffrn_reflns_theta_full 25.000
_diffrn_reflns_theta_max 25.000
_diffrn_reflns_theta_min 2.065
_exptl_absorpt_coefficient_mu 4.293
_exptl_crystal_colour Yellow
_exptl_crystal_density_diffrn 1.532
_exptl_crystal_description Block
_exptl_crystal_F_000 2356
_exptl_crystal_size_max 0.320
_exptl_crystal_size_mid 0.300
_exptl_crystal_size_min 0.280
_platon_squeeze_details
;
The unit cell contains 6 toluene molecules which have been treated as 
a diffuse contribution to the overall scattering without specific atom 
positions by SQUEEZE/PLATON. 
;
_refine_diff_density_max 0.807
_refine_diff_density_min -1.002
_refine_diff_density_rms 0.108
_refine_ls_abs_structure_details
;
 Flack x determined using 5653 quotients [(I+)-(I-)]/[(I+)+(I-)]
 (Parsons, Flack and Wagner, Acta Cryst. B69 (2013) 249-259).
;
_refine_ls_abs_structure_Flack -0.002(4)
_refine_ls_extinction_method none
_refine_ls_goodness_of_fit_ref 1.027
_refine_ls_hydrogen_treatment constr
_refine_ls_matrix_type full
_refine_ls_number_parameters 847
_refine_ls_number_reflns 17113
_refine_ls_number_restraints 634
_refine_ls_restrained_S_all 1.025
_refine_ls_R_factor_all 0.0355
_refine_ls_R_factor_gt 0.0329
_refine_ls_shift/su_max 0.000
_refine_ls_shift/su_mean 0.000
_refine_ls_structure_factor_coef Fsqd
_refine_ls_weighting_details 'w=1/[\s^2^(Fo^2^)+(0.0409P)^2^] where P=(Fo^2^+2Fc^2^)/3'
_refine_ls_weighting_scheme calc
_refine_ls_wR_factor_gt 0.0895
_refine_ls_wR_factor_ref 0.0907
_reflns_Friedel_coverage 0.865
_reflns_Friedel_fraction_full 0.900
_reflns_Friedel_fraction_max 0.900
_reflns_number_gt 15547
_reflns_number_total 17113
_reflns_threshold_expression 'I > 2\s(I)'
_cod_data_source_file am9b15807_si_002.cif
_cod_data_source_block 1
_cod_original_sg_symbol_H-M 'P 21'
_cod_database_code 4517154
_shelx_shelxl_version_number 2016/6
_shelx_space_group_comment
;
The symmetry employed for this shelxl refinement is uniquely defined
by the following loop, which should always be used as a source of
symmetry information in preference to the above space-group names.
They are only intended as comments.
;
_shelx_estimated_absorpt_t_min 0.340
_shelx_estimated_absorpt_t_max 0.379

loop_
_space_group_symop_operation_xyz
'x, y, z'
'-x, y+1/2, -z'

loop_
_atom_site_label
_atom_site_type_symbol
_atom_site_fract_x
_atom_site_fract_y
_atom_site_fract_z
_atom_site_U_iso_or_equiv
_atom_site_adp_type
_atom_site_occupancy
_atom_site_site_symmetry_order
_atom_site_calc_flag
_atom_site_refinement_flags_posn
_atom_site_refinement_flags_adp
Au1 Au 0.15314(3) 0.19547(2) 0.26230(2) 0.03751(12) Uani 1 1 d . .
Pt1 Pt 0.13068(3) 0.30470(2) 0.15643(2) 0.03741(12) Uani 1 1 d . .
Pt2 Pt 0.16897(3) 0.05692(2) 0.30998(2) 0.03811(12) Uani 1 1 d . .
Cl1 Cl 0.6375(3) 0.1251(2) 0.1245(3) 0.0789(12) Uani 1 1 d . .
P1 P -0.0322(2) 0.27450(16) 0.11368(17) 0.0416(7) Uani 1 1 d . U
P2 P -0.0227(2) 0.19324(16) 0.24873(15) 0.0365(6) Uani 1 1 d . U
P3 P 0.0107(2) 0.07976(14) 0.34621(16) 0.0382(7) Uani 1 1 d . .
P4 P 0.2991(2) 0.32038(14) 0.19289(18) 0.0427(8) Uani 1 1 d . .
P5 P 0.3268(2) 0.18646(14) 0.25292(16) 0.0375(7) Uani 1 1 d . .
P6 P 0.3219(2) 0.03926(14) 0.25949(18) 0.0411(7) Uani 1 1 d . .
O1 O 0.5704(11) 0.1721(7) 0.1436(9) 0.147(6) Uani 1 1 d . .
O2 O 0.5785(11) 0.0714(8) 0.1099(6) 0.130(6) Uani 1 1 d . .
O3 O 0.6899(12) 0.1440(7) 0.0673(9) 0.152(7) Uani 1 1 d . .
O4 O 0.7083(10) 0.1180(8) 0.1822(8) 0.133(6) Uani 1 1 d . .
C1 C -0.0588(7) 0.1977(6) 0.1527(5) 0.038(2) Uani 1 1 d . U
H1A H -0.022569 0.164758 0.128709 0.046 Uiso 1 1 calc R U
H1B H -0.130995 0.188910 0.144457 0.046 Uiso 1 1 calc R U
C2 C -0.0731(8) 0.1154(5) 0.2754(6) 0.038(3) Uani 1 1 d . .
H2A H -0.140298 0.121245 0.291926 0.046 Uiso 1 1 calc R U
H2B H -0.079104 0.086982 0.234483 0.046 Uiso 1 1 calc R U
C3 C -0.0423(8) 0.2609(5) 0.0178(4) 0.072(4) Uani 1 1 d G U
C4 C -0.0652(8) 0.2014(5) -0.0123(5) 0.086(4) Uani 1 1 d G U
H4A H -0.077469 0.166728 0.016866 0.104 Uiso 1 1 calc R U
C5 C -0.0696(9) 0.1936(5) -0.0860(5) 0.101(4) Uani 1 1 d G U
H5A H -0.084891 0.153754 -0.106115 0.122 Uiso 1 1 calc R U
C6 C -0.0512(10) 0.2454(7) -0.1296(4) 0.114(5) Uani 1 1 d G U
H6A H -0.054188 0.240160 -0.178885 0.137 Uiso 1 1 calc R U
C7 C -0.0284(10) 0.3049(6) -0.0995(5) 0.116(4) Uani 1 1 d G U
H7A H -0.016062 0.339541 -0.128674 0.139 Uiso 1 1 calc R U
C8 C -0.0239(9) 0.3127(5) -0.0258(6) 0.103(4) Uani 1 1 d G U
H8A H -0.008639 0.352516 -0.005693 0.124 Uiso 1 1 calc R U
C9 C -0.1486(5) 0.3208(4) 0.1231(5) 0.050(3) Uani 1 1 d G U
C10 C -0.2411(6) 0.2960(4) 0.0951(5) 0.066(4) Uani 1 1 d G U
H10A H -0.242960 0.257371 0.070462 0.079 Uiso 1 1 calc R U
C11 C -0.3308(5) 0.3290(5) 0.1039(6) 0.085(5) Uani 1 1 d G U
H11A H -0.392707 0.312368 0.085085 0.102 Uiso 1 1 calc R U
C12 C -0.3280(6) 0.3867(5) 0.1407(6) 0.087(5) Uani 1 1 d G U
H12A H -0.388036 0.408741 0.146521 0.105 Uiso 1 1 calc R U
C13 C -0.2355(8) 0.4115(4) 0.1687(6) 0.085(4) Uani 1 1 d G U
H13A H -0.233617 0.450117 0.193335 0.102 Uiso 1 1 calc R U
C14 C -0.1458(6) 0.3785(4) 0.1599(5) 0.066(4) Uani 1 1 d G U
H14A H -0.083869 0.395120 0.178713 0.079 Uiso 1 1 calc R U
C15 C -0.0958(9) 0.2545(5) 0.2907(6) 0.038(3) Uani 1 1 d . .
C16 C -0.0454(10) 0.3016(6) 0.3303(7) 0.054(3) Uani 1 1 d . .
H16A H 0.025300 0.301749 0.335843 0.065 Uiso 1 1 calc R U
C17 C -0.0991(13) 0.3481(7) 0.3613(9) 0.076(5) Uani 1 1 d . .
H17A H -0.064499 0.380273 0.387364 0.091 Uiso 1 1 calc R U
C18 C -0.2073(14) 0.3484(8) 0.3545(10) 0.084(5) Uani 1 1 d . .
H18A H -0.243720 0.380388 0.375672 0.100 Uiso 1 1 calc R U
C19 C -0.2552(11) 0.3016(8) 0.3169(9) 0.073(4) Uani 1 1 d . .
H19A H -0.325987 0.300814 0.312436 0.088 Uiso 1 1 calc R U
C20 C -0.2009(10) 0.2536(7) 0.2840(7) 0.058(4) Uani 1 1 d . .
H20A H -0.235446 0.221400 0.257889 0.070 Uiso 1 1 calc R U
C21 C -0.0045(6) 0.1364(4) 0.4185(4) 0.043(3) Uani 1 1 d G U
C22 C -0.1017(5) 0.1475(4) 0.4395(5) 0.061(3) Uani 1 1 d G U
H22A H -0.155656 0.121811 0.421974 0.073 Uiso 1 1 calc R U
C23 C -0.1184(6) 0.1970(5) 0.4866(5) 0.078(4) Uani 1 1 d G U
H23A H -0.183446 0.204447 0.500552 0.094 Uiso 1 1 calc R U
C24 C -0.0378(8) 0.2354(4) 0.5127(5) 0.082(5) Uani 1 1 d G U
H24A H -0.048957 0.268568 0.544203 0.098 Uiso 1 1 calc R U
C25 C 0.0594(7) 0.2243(4) 0.4918(6) 0.083(5) Uani 1 1 d G U
H25A H 0.113323 0.250054 0.509275 0.100 Uiso 1 1 calc R U
C26 C 0.0761(5) 0.1748(4) 0.4447(5) 0.069(4) Uani 1 1 d G U
H26A H 0.141116 0.167418 0.430697 0.082 Uiso 1 1 calc R U
C27 C -0.0567(7) 0.0079(3) 0.3716(5) 0.056(3) Uani 1 1 d G U
C28 C -0.0486(7) -0.0117(4) 0.4426(4) 0.069(3) Uani 1 1 d G U
H28A H -0.015673 0.014204 0.477453 0.082 Uiso 1 1 calc R U
C29 C -0.0897(8) -0.0699(5) 0.4614(4) 0.084(4) Uani 1 1 d G U
H29A H -0.084228 -0.083044 0.508859 0.101 Uiso 1 1 calc R U
C30 C -0.1389(8) -0.1086(4) 0.4093(6) 0.080(4) Uani 1 1 d G U
H30A H -0.166343 -0.147595 0.421848 0.096 Uiso 1 1 calc R U
C31 C -0.1470(7) -0.0890(4) 0.3383(5) 0.082(4) Uani 1 1 d G U
H31A H -0.179902 -0.114900 0.303431 0.098 Uiso 1 1 calc R U
C32 C -0.1059(7) -0.0308(4) 0.3195(4) 0.066(3) Uani 1 1 d G U
H32A H -0.111346 -0.017653 0.272024 0.079 Uiso 1 1 calc R U
C33 C 0.3714(8) 0.2448(5) 0.1908(7) 0.040(3) Uani 1 1 d . .
H33A H 0.364366 0.227246 0.142883 0.048 Uiso 1 1 calc R U
H33B H 0.442957 0.253340 0.203056 0.048 Uiso 1 1 calc R U
C34 C 0.3491(9) 0.1122(5) 0.2084(7) 0.045(3) Uani 1 1 d . .
H34A H 0.419660 0.110960 0.197427 0.054 Uiso 1 1 calc R U
H34B H 0.307384 0.111379 0.163509 0.054 Uiso 1 1 calc R U
C35 C 0.3345(7) 0.3471(5) 0.2840(4) 0.058(3) Uani 1 1 d G U
C36 C 0.2631(6) 0.3471(5) 0.3346(5) 0.066(4) Uani 1 1 d G U
H36A H 0.195405 0.337684 0.321004 0.079 Uiso 1 1 calc R U
C37 C 0.2929(9) 0.3613(6) 0.4055(5) 0.089(5) Uani 1 1 d G U
H37A H 0.245146 0.361311 0.439344 0.106 Uiso 1 1 calc R U
C38 C 0.3941(10) 0.3754(6) 0.4258(5) 0.127(7) Uani 1 1 d G U
H38A H 0.414055 0.384863 0.473220 0.153 Uiso 1 1 calc R U
C39 C 0.4655(7) 0.3753(6) 0.3752(7) 0.116(7) Uani 1 1 d G U
H39A H 0.533222 0.384788 0.388755 0.140 Uiso 1 1 calc R U
C40 C 0.4357(6) 0.3612(5) 0.3043(6) 0.091(5) Uani 1 1 d G U
H40A H 0.483482 0.361162 0.270415 0.110 Uiso 1 1 calc R U
C41 C 0.3595(7) 0.3740(4) 0.1325(5) 0.055(3) Uani 1 1 d G U
C42 C 0.3682(7) 0.4391(4) 0.1470(5) 0.091(5) Uani 1 1 d G U
H42A H 0.350497 0.455025 0.190562 0.109 Uiso 1 1 calc R U
C43 C 0.4034(8) 0.4804(3) 0.0964(7) 0.100(6) Uani 1 1 d G U
H43A H 0.409272 0.523883 0.106135 0.121 Uiso 1 1 calc R U
C44 C 0.4300(8) 0.4565(5) 0.0313(6) 0.100(6) Uani 1 1 d G U
H44A H 0.453518 0.484148 -0.002495 0.120 Uiso 1 1 calc R U
C45 C 0.4213(8) 0.3915(6) 0.0168(4) 0.095(5) Uani 1 1 d G U
H45A H 0.438988 0.375556 -0.026700 0.114 Uiso 1 1 calc R U
C46 C 0.3860(8) 0.3502(4) 0.0674(5) 0.077(4) Uani 1 1 d G U
H46A H 0.380213 0.306698 0.057726 0.093 Uiso 1 1 calc R U
C47 C 0.4146(5) 0.1876(4) 0.3318(4) 0.045(3) Uani 1 1 d G U
C48 C 0.5187(6) 0.1838(5) 0.3256(4) 0.059(3) Uani 1 1 d G U
H48A H 0.543622 0.182845 0.280628 0.071 Uiso 1 1 calc R U
C49 C 0.5857(5) 0.1813(5) 0.3865(6) 0.082(5) Uani 1 1 d G U
H49A H 0.655411 0.178753 0.382352 0.099 Uiso 1 1 calc R U
C50 C 0.5485(7) 0.1827(6) 0.4537(4) 0.093(5) Uani 1 1 d G U
H50A H 0.593356 0.181071 0.494495 0.112 Uiso 1 1 calc R U
C51 C 0.4444(8) 0.1866(6) 0.4600(3) 0.088(5) Uani 1 1 d G U
H51A H 0.419512 0.187480 0.504915 0.105 Uiso 1 1 calc R U
C52 C 0.3774(5) 0.1890(5) 0.3990(4) 0.060(3) Uani 1 1 d G U
H52A H 0.307722 0.191571 0.403192 0.072 Uiso 1 1 calc R U
C53 C 0.4384(8) 0.0242(6) 0.3093(6) 0.048(3) Uani 1 1 d D U
C54 C 0.4504(10) 0.0142(9) 0.3820(6) 0.081(5) Uani 1 1 d D U
H54A H 0.392600 0.012078 0.407187 0.097 Uiso 1 1 calc R U
C55 C 0.5446(9) 0.0073(10) 0.4191(9) 0.102(6) Uani 1 1 d D U
H55A H 0.547333 0.005065 0.468681 0.123 Uiso 1 1 calc R U
C56 C 0.6341(11) 0.0035(10) 0.3871(8) 0.095(5) Uani 1 1 d D U
H56A H 0.696544 -0.004044 0.412313 0.115 Uiso 1 1 calc R U
C57 C 0.6233(10) 0.0118(9) 0.3143(8) 0.089(5) Uani 1 1 d D U
H57A H 0.680708 0.010050 0.288661 0.106 Uiso 1 1 calc R U
C58 C 0.5294(8) 0.0226(8) 0.2781(8) 0.073(4) Uani 1 1 d D U
H58A H 0.527648 0.029307 0.229114 0.088 Uiso 1 1 calc R U
C59 C 0.3182(7) -0.0243(4) 0.1930(4) 0.050(3) Uani 1 1 d G U
C60 C 0.3314(8) -0.0144(4) 0.1211(5) 0.066(4) Uani 1 1 d G U
H60A H 0.346930 0.026177 0.104972 0.079 Uiso 1 1 calc R U
C61 C 0.3212(9) -0.0653(5) 0.0734(4) 0.088(5) Uani 1 1 d G U
H61A H 0.330007 -0.058693 0.025317 0.106 Uiso 1 1 calc R U
C62 C 0.2979(10) -0.1260(4) 0.0976(6) 0.117(7) Uani 1 1 d G U
H62A H 0.291164 -0.160004 0.065631 0.140 Uiso 1 1 calc R U
C63 C 0.2848(11) -0.1358(3) 0.1694(7) 0.132(8) Uani 1 1 d G U
H63A H 0.269242 -0.176446 0.185600 0.158 Uiso 1 1 calc R U
C64 C 0.2950(10) -0.0850(4) 0.2172(5) 0.094(6) Uani 1 1 d G U
H64A H 0.286164 -0.091577 0.265256 0.113 Uiso 1 1 calc R U
C65 C 0.1732(8) 0.2302(6) 0.0956(6) 0.041(3) Uani 1 1 d . .
C66 C 0.2043(9) 0.1925(6) 0.0558(7) 0.050(3) Uani 1 1 d . .
C67 C 0.2476(7) 0.1497(5) 0.0068(5) 0.063(3) Uani 1 1 d G U
C68 C 0.1834(6) 0.1165(6) -0.0425(6) 0.103(4) Uani 1 1 d G U
H68A H 0.113271 0.121527 -0.042792 0.123 Uiso 1 1 calc R U
C69 C 0.2239(8) 0.0758(6) -0.0914(6) 0.114(5) Uani 1 1 d G U
H69A H 0.180957 0.053521 -0.124366 0.137 Uiso 1 1 calc R U
C70 C 0.3287(8) 0.0683(6) -0.0910(6) 0.110(5) Uani 1 1 d G U
H70A H 0.355849 0.040996 -0.123691 0.132 Uiso 1 1 calc R U
C71 C 0.3929(6) 0.1015(6) -0.0417(6) 0.092(4) Uani 1 1 d G U
H71A H 0.463056 0.096476 -0.041442 0.110 Uiso 1 1 calc R U
C72 C 0.3524(6) 0.1422(5) 0.0072(5) 0.077(4) Uani 1 1 d G U
H72A H 0.395371 0.164483 0.040132 0.092 Uiso 1 1 calc R U
C73 C 0.1013(9) 0.3862(6) 0.2073(7) 0.044(3) Uani 1 1 d . .
C74 C 0.0896(10) 0.4371(6) 0.2366(7) 0.051(3) Uani 1 1 d . .
C75 C 0.0749(8) 0.4982(4) 0.2684(5) 0.069(4) Uani 1 1 d G U
C76 C 0.1089(10) 0.5091(5) 0.3393(5) 0.105(6) Uani 1 1 d G U
H76A H 0.142512 0.476941 0.365970 0.127 Uiso 1 1 calc R U
C77 C 0.0926(11) 0.5682(6) 0.3705(5) 0.129(7) Uani 1 1 d G U
H77A H 0.115358 0.575530 0.417903 0.155 Uiso 1 1 calc R U
C78 C 0.0423(11) 0.6164(4) 0.3307(7) 0.134(8) Uani 1 1 d G U
H78A H 0.031430 0.655878 0.351484 0.161 Uiso 1 1 calc R U
C79 C 0.0083(10) 0.6054(4) 0.2598(7) 0.118(7) Uani 1 1 d G U
H79A H -0.025344 0.637639 0.233130 0.142 Uiso 1 1 calc R U
C80 C 0.0246(8) 0.5464(5) 0.2286(5) 0.083(4) Uani 1 1 d G U
H80A H 0.001809 0.539051 0.181195 0.100 Uiso 1 1 calc R U
C81 C 0.1113(8) 0.0480(5) 0.2117(6) 0.038(3) Uani 1 1 d . .
C82 C 0.0622(10) 0.0368(6) 0.1534(7) 0.055(4) Uani 1 1 d . .
C83 C 0.0029(7) 0.0201(5) 0.0855(4) 0.053(3) Uani 1 1 d G U
C84 C -0.1024(7) 0.0260(6) 0.0804(5) 0.098(6) Uani 1 1 d G U
H84A H -0.135086 0.041504 0.118929 0.117 Uiso 1 1 calc R U
C85 C -0.1588(6) 0.0088(6) 0.0176(6) 0.113(7) Uani 1 1 d G U
H85A H -0.229266 0.012752 0.014223 0.136 Uiso 1 1 calc R U
C86 C -0.1099(9) -0.0144(6) -0.0400(5) 0.099(6) Uani 1 1 d G U
H86A H -0.147661 -0.025917 -0.081938 0.119 Uiso 1 1 calc R U
C87 C -0.0046(9) -0.0203(6) -0.0348(4) 0.099(6) Uani 1 1 d G U
H87A H 0.028125 -0.035834 -0.073394 0.119 Uiso 1 1 calc R U
C88 C 0.0518(6) -0.0031(6) 0.0279(5) 0.101(6) Uani 1 1 d G U
H88A H 0.122307 -0.007081 0.031311 0.121 Uiso 1 1 calc R U
C89 C 0.2168(9) 0.0547(6) 0.4124(6) 0.046(3) Uani 1 1 d . .
C90 C 0.2392(10) 0.0511(7) 0.4758(7) 0.058(3) Uani 1 1 d . .
C91 C 0.2688(9) 0.0445(7) 0.5524(4) 0.082(4) Uani 1 1 d G U
C92 C 0.1956(7) 0.0473(7) 0.6016(6) 0.108(4) Uani 1 1 d G U
H92A H 0.128195 0.055976 0.586268 0.130 Uiso 1 1 calc R U
C93 C 0.2231(10) 0.0373(8) 0.6737(5) 0.121(5) Uani 1 1 d G U
H93A H 0.174092 0.039178 0.706630 0.145 Uiso 1 1 calc R U
C94 C 0.3238(11) 0.0243(8) 0.6966(5) 0.123(5) Uani 1 1 d G U
H94A H 0.342244 0.017612 0.744886 0.148 Uiso 1 1 calc R U
C95 C 0.3971(8) 0.0215(7) 0.6474(7) 0.123(5) Uani 1 1 d G U
H95A H 0.464501 0.012843 0.662779 0.147 Uiso 1 1 calc R U
C96 C 0.3696(8) 0.0316(7) 0.5753(6) 0.104(4) Uani 1 1 d G U
H96A H 0.418606 0.029641 0.542416 0.125 Uiso 1 1 calc R U

loop_
_atom_site_aniso_label
_atom_site_aniso_U_11
_atom_site_aniso_U_22
_atom_site_aniso_U_33
_atom_site_aniso_U_23
_atom_site_aniso_U_13
_atom_site_aniso_U_12
Au1 0.0292(2) 0.0391(2) 0.0444(3) 0.0012(2) 0.00374(18) 0.0007(2)
Pt1 0.0313(2) 0.0398(2) 0.0414(2) 0.0020(2) 0.00392(18) 0.0019(2)
Pt2 0.0333(2) 0.0379(2) 0.0436(3) -0.0004(2) 0.00597(19) 0.0005(2)
Cl1 0.053(2) 0.103(3) 0.084(3) -0.021(2) 0.022(2) -0.021(2)
P1 0.0342(17) 0.0510(18) 0.0398(17) 0.0048(14) 0.0028(13) 0.0020(14)
P2 0.0259(15) 0.0407(15) 0.0429(16) 0.0018(15) 0.0035(12) 0.0023(14)
P3 0.0320(17) 0.0414(16) 0.0418(17) 0.0037(13) 0.0060(13) -0.0016(13)
P4 0.0360(17) 0.0394(18) 0.0526(19) 0.0035(14) 0.0040(14) -0.0021(14)
P5 0.0286(16) 0.0358(16) 0.0478(18) -0.0007(14) 0.0018(13) -0.0011(13)
P6 0.0329(17) 0.0381(17) 0.0531(19) -0.0017(14) 0.0073(14) 0.0029(13)
O1 0.123(12) 0.131(13) 0.198(16) -0.006(12) 0.082(11) 0.036(10)
O2 0.138(12) 0.167(14) 0.085(9) -0.022(9) 0.002(8) -0.102(11)
O3 0.159(14) 0.126(13) 0.185(17) -0.016(12) 0.109(13) -0.034(11)
O4 0.099(10) 0.182(15) 0.111(12) 0.008(10) -0.047(9) -0.053(10)
C1 0.022(5) 0.048(6) 0.043(6) -0.015(6) -0.007(4) -0.006(5)
C2 0.027(6) 0.044(7) 0.043(7) -0.004(6) 0.001(5) -0.001(5)
C3 0.080(8) 0.099(9) 0.037(6) -0.003(5) 0.002(6) 0.010(8)
C4 0.090(9) 0.112(9) 0.053(6) -0.014(7) -0.015(7) 0.000(8)
C5 0.114(9) 0.134(10) 0.053(7) -0.023(7) -0.017(7) -0.008(9)
C6 0.139(10) 0.148(11) 0.051(7) -0.004(7) -0.015(8) 0.006(10)
C7 0.163(11) 0.132(10) 0.053(7) 0.010(8) 0.008(8) 0.018(10)
C8 0.144(10) 0.117(9) 0.049(6) 0.011(7) 0.009(8) 0.010(9)
C9 0.040(6) 0.070(8) 0.040(7) 0.023(6) 0.005(5) 0.007(6)
C10 0.040(7) 0.080(9) 0.076(9) 0.016(8) -0.008(6) 0.008(6)
C11 0.053(8) 0.107(11) 0.095(12) 0.029(9) 0.006(8) 0.025(8)
C12 0.051(8) 0.098(11) 0.115(14) 0.026(9) 0.021(8) 0.030(8)
C13 0.064(9) 0.099(11) 0.093(12) 0.014(9) 0.021(8) 0.034(8)
C14 0.059(8) 0.078(9) 0.061(9) 0.005(7) 0.004(7) 0.023(7)
C15 0.033(7) 0.036(6) 0.047(7) 0.005(5) 0.009(5) 0.003(5)
C16 0.046(8) 0.048(7) 0.067(8) -0.006(7) -0.004(6) 0.015(7)
C17 0.073(12) 0.057(9) 0.096(13) -0.017(9) -0.001(9) 0.006(8)
C18 0.080(13) 0.078(12) 0.096(13) -0.007(10) 0.021(10) 0.022(10)
C19 0.049(8) 0.069(9) 0.108(12) -0.017(10) 0.040(8) -0.004(8)
C20 0.053(9) 0.058(8) 0.065(9) 0.013(7) 0.018(7) 0.018(7)
C21 0.047(7) 0.045(7) 0.036(6) 0.008(5) 0.007(5) -0.003(5)
C22 0.054(7) 0.081(9) 0.048(8) 0.000(7) 0.012(6) 0.019(7)
C23 0.073(9) 0.098(11) 0.066(9) 0.000(8) 0.028(7) 0.023(8)
C24 0.095(11) 0.086(11) 0.066(10) -0.014(8) 0.008(8) 0.028(8)
C25 0.081(9) 0.069(9) 0.099(12) -0.034(8) 0.009(9) -0.014(8)
C26 0.066(8) 0.071(9) 0.068(9) -0.013(7) 0.006(7) -0.005(7)
C27 0.051(7) 0.053(6) 0.064(7) 0.005(5) 0.009(6) -0.008(5)
C28 0.068(8) 0.073(7) 0.067(6) 0.016(6) 0.014(6) -0.015(6)
C29 0.083(8) 0.082(8) 0.087(8) 0.027(7) 0.006(7) -0.014(7)
C30 0.077(8) 0.064(7) 0.100(9) 0.019(6) 0.009(7) -0.014(6)
C31 0.075(8) 0.062(7) 0.106(8) 0.011(7) -0.005(7) -0.024(6)
C32 0.063(7) 0.051(6) 0.082(7) 0.014(6) -0.005(6) -0.014(6)
C33 0.021(6) 0.040(6) 0.060(8) 0.008(6) 0.008(5) -0.002(5)
C34 0.042(7) 0.043(7) 0.052(8) -0.002(6) 0.016(6) -0.006(6)
C35 0.050(7) 0.047(7) 0.075(8) -0.001(7) -0.010(6) 0.001(6)
C36 0.075(9) 0.060(8) 0.064(8) -0.004(7) 0.007(6) 0.010(8)
C37 0.107(11) 0.094(12) 0.063(8) -0.021(9) 0.000(8) 0.022(11)
C38 0.134(15) 0.135(17) 0.108(13) -0.042(14) -0.030(10) 0.004(15)
C39 0.083(12) 0.117(15) 0.140(15) -0.042(14) -0.052(9) -0.005(12)
C40 0.057(8) 0.096(12) 0.116(12) -0.028(11) -0.025(8) 0.013(9)
C41 0.035(7) 0.048(7) 0.079(8) 0.022(7) -0.003(6) -0.011(6)
C42 0.086(11) 0.045(7) 0.147(13) 0.022(8) 0.038(11) 0.001(8)
C43 0.079(12) 0.060(9) 0.163(16) 0.047(9) 0.019(12) -0.012(9)
C44 0.063(11) 0.109(11) 0.126(12) 0.069(11) -0.013(9) -0.017(10)
C45 0.074(11) 0.126(12) 0.087(11) 0.041(9) 0.014(9) -0.012(11)
C46 0.081(11) 0.085(9) 0.066(9) 0.032(7) 0.006(8) -0.006(9)
C47 0.038(6) 0.045(7) 0.049(6) -0.002(6) -0.002(5) -0.006(6)
C48 0.036(6) 0.070(9) 0.070(8) 0.009(7) -0.005(5) -0.005(7)
C49 0.048(8) 0.089(12) 0.105(10) 0.018(10) -0.024(6) -0.002(8)
C50 0.085(9) 0.095(12) 0.090(9) -0.001(11) -0.054(8) 0.001(10)
C51 0.096(10) 0.114(13) 0.052(7) 0.020(9) -0.005(7) -0.013(11)
C52 0.047(7) 0.075(9) 0.058(7) -0.011(8) -0.004(5) -0.008(7)
C53 0.042(7) 0.043(7) 0.060(7) 0.004(6) 0.009(6) 0.008(6)
C54 0.060(8) 0.114(13) 0.070(8) 0.014(10) 0.006(7) 0.029(9)
C55 0.066(9) 0.152(16) 0.087(11) 0.018(12) -0.006(7) 0.030(12)
C56 0.058(9) 0.123(14) 0.104(10) 0.005(12) 0.000(8) 0.036(10)
C57 0.044(8) 0.116(13) 0.105(10) 0.020(12) 0.000(8) 0.032(9)
C58 0.042(7) 0.091(11) 0.088(10) 0.009(9) 0.012(6) 0.006(8)
C59 0.040(7) 0.047(6) 0.064(7) -0.006(6) 0.017(6) -0.007(6)
C60 0.084(11) 0.047(7) 0.068(8) -0.012(6) 0.016(8) -0.003(7)
C61 0.110(13) 0.077(9) 0.082(10) -0.031(8) 0.036(10) 0.000(10)
C62 0.19(2) 0.060(8) 0.103(11) -0.036(9) 0.018(14) 0.001(12)
C63 0.22(2) 0.065(10) 0.122(13) -0.035(9) 0.077(16) -0.039(13)
C64 0.157(16) 0.043(7) 0.092(10) -0.003(7) 0.064(12) -0.008(9)
C65 0.025(6) 0.051(7) 0.046(7) -0.001(6) -0.007(5) -0.005(5)
C66 0.048(8) 0.043(7) 0.058(8) -0.008(7) 0.006(6) 0.000(6)
C67 0.050(6) 0.071(8) 0.066(7) -0.022(6) 0.000(6) -0.001(6)
C68 0.077(8) 0.125(10) 0.104(9) -0.061(8) -0.011(7) 0.010(8)
C69 0.084(8) 0.130(10) 0.124(10) -0.077(8) -0.020(8) 0.019(8)
C70 0.091(8) 0.124(10) 0.114(10) -0.071(8) 0.004(8) 0.022(8)
C71 0.068(7) 0.112(9) 0.096(9) -0.051(8) 0.014(7) 0.006(7)
C72 0.061(7) 0.089(8) 0.082(8) -0.039(7) 0.012(7) 0.005(7)
C73 0.035(7) 0.042(7) 0.053(8) 0.013(6) -0.004(6) 0.005(6)
C74 0.052(8) 0.045(7) 0.058(8) -0.005(6) 0.010(6) -0.009(6)
C75 0.083(11) 0.055(8) 0.069(8) 0.005(7) 0.010(8) 0.005(7)
C76 0.182(19) 0.065(9) 0.069(9) -0.010(8) 0.011(11) -0.017(10)
C77 0.19(2) 0.092(13) 0.107(13) -0.033(10) 0.040(13) -0.010(13)
C78 0.22(2) 0.061(10) 0.138(15) -0.026(10) 0.080(16) -0.002(12)
C79 0.162(18) 0.057(9) 0.144(14) 0.001(10) 0.058(14) 0.021(11)
C80 0.091(12) 0.051(8) 0.107(11) 0.003(7) 0.012(9) 0.021(8)
C81 0.041(7) 0.027(6) 0.048(7) -0.006(5) 0.015(6) 0.007(5)
C82 0.054(8) 0.051(8) 0.063(9) -0.017(7) 0.021(7) -0.004(6)
C83 0.057(7) 0.059(8) 0.043(7) -0.004(6) 0.001(6) 0.006(7)
C84 0.073(9) 0.142(16) 0.075(10) -0.050(11) -0.014(8) 0.022(11)
C85 0.066(10) 0.165(18) 0.105(13) -0.068(13) -0.015(8) -0.024(11)
C86 0.113(11) 0.099(13) 0.079(10) -0.048(10) -0.034(9) 0.015(11)
C87 0.116(12) 0.120(14) 0.059(9) -0.025(9) -0.007(9) 0.044(12)
C88 0.100(11) 0.143(16) 0.058(9) -0.034(10) -0.009(7) 0.057(12)
C89 0.046(7) 0.044(6) 0.048(7) 0.007(6) 0.004(6) 0.012(6)
C90 0.063(9) 0.051(8) 0.058(9) -0.003(7) 0.002(7) 0.002(7)
C91 0.077(8) 0.107(10) 0.061(7) -0.006(8) -0.004(6) 0.010(8)
C92 0.104(9) 0.156(11) 0.066(7) 0.006(9) 0.009(7) 0.004(9)
C93 0.125(10) 0.169(12) 0.069(7) 0.004(9) 0.006(8) -0.007(10)
C94 0.125(11) 0.166(12) 0.076(8) 0.010(9) -0.013(7) -0.002(11)
C95 0.114(10) 0.165(12) 0.083(9) 0.002(10) -0.027(7) 0.011(10)
C96 0.091(8) 0.141(11) 0.076(8) -0.005(9) -0.024(7) 0.021(9)

loop_
_atom_type_symbol
_atom_type_description
_atom_type_scat_dispersion_real
_atom_type_scat_dispersion_imag
_atom_type_scat_source
C C 0.0033 0.0016 'International Tables Vol C Tables 4.2.6.8 and 6.1.1.4'
H H 0.0000 0.0000 'International Tables Vol C Tables 4.2.6.8 and 6.1.1.4'
O O 0.0106 0.0060 'International Tables Vol C Tables 4.2.6.8 and 6.1.1.4'
P P 0.1023 0.0942 'International Tables Vol C Tables 4.2.6.8 and 6.1.1.4'
Cl Cl 0.1484 0.1585 'International Tables Vol C Tables 4.2.6.8 and 6.1.1.4'
Pt Pt -1.7033 8.3905 'International Tables Vol C Tables 4.2.6.8 and 6.1.1.4'
Au Au -2.0133 8.8022 'International Tables Vol C Tables 4.2.6.8 and 6.1.1.4'

loop_
_geom_angle_atom_site_label_1
_geom_angle_atom_site_label_2
_geom_angle_atom_site_label_3
_geom_angle
P2 Au1 P5 167.86(10)
P2 Au1 Pt1 84.14(8)
P5 Au1 Pt1 93.27(8)
P2 Au1 Pt2 93.33(8)
P5 Au1 Pt2 84.24(8)
Pt1 Au1 Pt2 156.20(2)
C73 Pt1 C65 171.4(5)
C73 Pt1 P4 87.4(3)
C65 Pt1 P4 88.5(3)
C73 Pt1 P1 100.8(3)
C65 Pt1 P1 83.5(3)
P4 Pt1 P1 171.67(11)
C73 Pt1 Au1 109.9(3)
C65 Pt1 Au1 77.0(3)
P4 Pt1 Au1 82.53(8)
P1 Pt1 Au1 93.53(8)
C81 Pt2 C89 171.8(5)
C81 Pt2 P3 90.3(3)
C89 Pt2 P3 86.8(3)
C81 Pt2 P6 83.4(3)
C89 Pt2 P6 100.0(3)
P3 Pt2 P6 172.79(12)
C81 Pt2 Au1 78.4(3)
C89 Pt2 Au1 108.6(4)
P3 Pt2 Au1 81.15(8)
P6 Pt2 Au1 94.17(8)
O2 Cl1 O3 112.8(9)
O2 Cl1 O4 113.8(10)
O3 Cl1 O4 107.0(10)
O2 Cl1 O1 105.4(10)
O3 Cl1 O1 111.5(10)
O4 Cl1 O1 106.2(11)
C1 P1 C3 105.2(5)
C1 P1 C9 103.8(5)
C3 P1 C9 100.5(5)
C1 P1 Pt1 107.8(3)
C3 P1 Pt1 112.2(4)
C9 P1 Pt1 125.5(3)
C15 P2 C1 106.6(5)
C15 P2 C2 106.8(5)
C1 P2 C2 104.0(5)
C15 P2 Au1 119.9(4)
C1 P2 Au1 106.7(3)
C2 P2 Au1 111.6(4)
C2 P3 C21 100.5(5)
C2 P3 C27 104.4(5)
C21 P3 C27 104.7(4)
C2 P3 Pt2 112.4(4)
C21 P3 Pt2 120.8(3)
C27 P3 Pt2 112.3(3)
C41 P4 C35 107.6(5)
C41 P4 C33 105.2(5)
C35 P4 C33 100.8(5)
C41 P4 Pt1 111.3(3)
C35 P4 Pt1 119.5(3)
C33 P4 Pt1 111.1(4)
C34 P5 C47 105.9(5)
C34 P5 C33 102.0(6)
C47 P5 C33 107.4(5)
C34 P5 Au1 107.7(4)
C47 P5 Au1 120.6(3)
C33 P5 Au1 111.5(4)
C53 P6 C59 102.0(5)
C53 P6 C34 103.0(6)
C59 P6 C34 104.0(5)
C53 P6 Pt2 124.0(4)
C59 P6 Pt2 114.7(3)
C34 P6 Pt2 106.9(4)
P1 C1 P2 113.6(6)
P3 C2 P2 110.5(6)
C4 C3 C8 120.0
C4 C3 P1 122.6(6)
C8 C3 P1 117.4(6)
C3 C4 C5 120.0
C4 C5 C6 120.0
C7 C6 C5 120.0
C6 C7 C8 120.0
C7 C8 C3 120.0
C10 C9 C14 120.0
C10 C9 P1 118.8(5)
C14 C9 P1 121.1(5)
C11 C10 C9 120.0
C10 C11 C12 120.0
C11 C12 C13 120.0
C14 C13 C12 120.0
C13 C14 C9 120.0
C16 C15 C20 119.9(11)
C16 C15 P2 119.3(9)
C20 C15 P2 120.8(9)
C17 C16 C15 119.9(13)
C16 C17 C18 121.2(15)
C19 C18 C17 118.2(15)
C18 C19 C20 121.3(14)
C15 C20 C19 119.5(14)
C22 C21 C26 120.0
C22 C21 P3 118.5(5)
C26 C21 P3 120.8(5)
C21 C22 C23 120.0
C24 C23 C22 120.0
C25 C24 C23 120.0
C24 C25 C26 120.0
C25 C26 C21 120.0
C28 C27 C32 120.0
C28 C27 P3 119.4(5)
C32 C27 P3 120.2(5)
C29 C28 C27 120.0
C28 C29 C30 120.0
C31 C30 C29 120.0
C32 C31 C30 120.0
C31 C32 C27 120.0
P5 C33 P4 111.5(6)
P5 C34 P6 115.2(6)
C36 C35 C40 120.0
C36 C35 P4 120.3(6)
C40 C35 P4 119.4(6)
C37 C36 C35 120.0
C36 C37 C38 120.0
C39 C38 C37 120.0
C38 C39 C40 120.0
C39 C40 C35 120.0
C42 C41 C46 120.0
C42 C41 P4 120.9(6)
C46 C41 P4 118.7(6)
C41 C42 C43 120.0
C44 C43 C42 120.0
C45 C44 C43 120.0
C44 C45 C46 120.0
C45 C46 C41 120.0
C48 C47 C52 120.0
C48 C47 P5 120.2(5)
C52 C47 P5 119.7(5)
C47 C48 C49 120.0
C50 C49 C48 120.0
C49 C50 C51 120.0
C52 C51 C50 120.0
C51 C52 C47 120.0
C58 C53 C54 112.4(12)
C58 C53 P6 122.1(9)
C54 C53 P6 125.4(9)
C53 C54 C55 122.9(14)
C56 C55 C54 123.8(15)
C55 C56 C57 113.9(15)
C56 C57 C58 121.8(15)
C53 C58 C57 124.9(14)
C60 C59 C64 120.0
C60 C59 P6 124.0(5)
C64 C59 P6 115.9(5)
C59 C60 C61 120.0
C62 C61 C60 120.0
C61 C62 C63 120.0
C62 C63 C64 120.0
C63 C64 C59 120.0
C66 C65 Pt1 171.8(11)
C65 C66 C67 176.0(13)
C68 C67 C72 120.0
C68 C67 C66 119.1(8)
C72 C67 C66 120.9(8)
C67 C68 C69 120.0
C68 C69 C70 120.0
C71 C70 C69 120.0
C70 C71 C72 120.0
C71 C72 C67 120.0
C74 C73 Pt1 175.7(11)
C73 C74 C75 177.7(14)
C76 C75 C80 120.0
C76 C75 C74 120.2(9)
C80 C75 C74 119.8(9)
C75 C76 C77 120.0
C78 C77 C76 120.0
C77 C78 C79 120.0
C80 C79 C78 120.0
C79 C80 C75 120.0
C82 C81 Pt2 169.9(10)
C81 C82 C83 177.0(13)
C84 C83 C88 120.0
C84 C83 C82 119.6(8)
C88 C83 C82 120.4(8)
C83 C84 C85 120.0
C86 C85 C84 120.0
C85 C86 C87 120.0
C88 C87 C86 120.0
C87 C88 C83 120.0
C90 C89 Pt2 175.1(12)
C89 C90 C91 177.8(15)
C92 C91 C96 120.0
C92 C91 C90 120.2(9)
C96 C91 C90 119.7(9)
C93 C92 C91 120.0
C92 C93 C94 120.0
C93 C94 C95 120.0
C94 C95 C96 120.0
C95 C96 C91 120.0

loop_
_geom_bond_atom_site_label_1
_geom_bond_atom_site_label_2
_geom_bond_distance
Au1 P2 2.313(3)
Au1 P5 2.318(3)
Au1 Pt1 3.0267(6)
Au1 Pt2 3.0338(6)
Pt1 C73 2.006(13)
Pt1 C65 2.036(12)
Pt1 P4 2.295(3)
Pt1 P1 2.320(3)
Pt2 C81 1.949(12)
Pt2 C89 1.977(12)
Pt2 P3 2.296(3)
Pt2 P6 2.326(3)
Cl1 O2 1.380(12)
Cl1 O3 1.380(14)
Cl1 O4 1.380(13)
Cl1 O1 1.388(13)
P1 C1 1.810(12)
P1 C3 1.818(7)
P1 C9 1.835(7)
P2 C15 1.820(11)
P2 C1 1.830(10)
P2 C2 1.841(12)
P3 C2 1.820(12)
P3 C21 1.825(7)
P3 C27 1.828(7)
P4 C41 1.823(7)
P4 C35 1.825(8)
P4 C33 1.848(11)
P5 C34 1.798(12)
P5 C47 1.807(7)
P5 C33 1.817(11)
P6 C53 1.761(12)
P6 C59 1.821(7)
P6 C34 1.851(12)
C3 C4 1.3900
C3 C8 1.3900
C4 C5 1.3900
C5 C6 1.3900
C6 C7 1.3900
C7 C8 1.3900
C9 C10 1.3900
C9 C14 1.3900
C10 C11 1.3900
C11 C12 1.3900
C12 C13 1.3900
C13 C14 1.3900
C15 C16 1.373(17)
C15 C20 1.381(16)
C16 C17 1.361(18)
C17 C18 1.42(2)
C18 C19 1.34(2)
C19 C20 1.405(19)
C21 C22 1.3900
C21 C26 1.3900
C22 C23 1.3900
C23 C24 1.3900
C24 C25 1.3900
C25 C26 1.3900
C27 C28 1.3900
C27 C32 1.3900
C28 C29 1.3900
C29 C30 1.3900
C30 C31 1.3900
C31 C32 1.3900
C35 C36 1.3900
C35 C40 1.3900
C36 C37 1.3900
C37 C38 1.3900
C38 C39 1.3900
C39 C40 1.3900
C41 C42 1.3900
C41 C46 1.3900
C42 C43 1.3900
C43 C44 1.3900
C44 C45 1.3900
C45 C46 1.3900
C47 C48 1.3900
C47 C52 1.3900
C48 C49 1.3900
C49 C50 1.3900
C50 C51 1.3900
C51 C52 1.3900
C53 C58 1.377(8)
C53 C54 1.378(8)
C54 C55 1.384(8)
C55 C56 1.368(8)
C56 C57 1.374(8)
C57 C58 1.382(8)
C59 C60 1.3900
C59 C64 1.3900
C60 C61 1.3900
C61 C62 1.3900
C62 C63 1.3900
C63 C64 1.3900
C65 C66 1.183(16)
C66 C67 1.434(14)
C67 C68 1.3900
C67 C72 1.3900
C68 C69 1.3900
C69 C70 1.3900
C70 C71 1.3900
C71 C72 1.3900
C73 C74 1.214(17)
C74 C75 1.430(15)
C75 C76 1.3900
C75 C80 1.3900
C76 C77 1.3900
C77 C78 1.3900
C78 C79 1.3900
C79 C80 1.3900
C81 C82 1.249(17)
C82 C83 1.484(16)
C83 C84 1.3900
C83 C88 1.3900
C84 C85 1.3900
C85 C86 1.3900
C86 C87 1.3900
C87 C88 1.3900
C89 C90 1.205(16)
C90 C91 1.467(15)
C91 C92 1.3900
C91 C96 1.3900
C92 C93 1.3900
C93 C94 1.3900
C94 C95 1.3900
C95 C96 1.3900

loop_
_platon_squeeze_void_nr
_platon_squeeze_void_average_x
_platon_squeeze_void_average_y
_platon_squeeze_void_average_z
_platon_squeeze_void_volume
_platon_squeeze_void_count_electrons
_platon_squeeze_void_content
1 -0.010 0.755 0.276 711 129 ' '
2 -0.033 0.255 0.724 711 129 ' '
